data_4127976
loop_
_publ_author_name
'Sommers, James A.'
'Hutchison, Danielle C.'
'Martin, Nicolas P.'
'Kozma, Karoly'
'Keszler, Douglas A.'
'Nyman, May'

_publ_section_title
;
 Peroxide-Promoted Disassembly Reassembly of Zr-Polyoxocations.
;
_journal_issue 42
_journal_name_full 'Journal of the American Chemical Society'
_journal_page_first 16894
_journal_page_last 16902
_journal_paper_doi 10.1021/jacs.9b08627
_journal_volume 141
_journal_year 2019
_chemical_formula_moiety 'H80 O110 Zr25'
_chemical_formula_sum 'H80 O110 Zr25'
_chemical_formula_weight 4121.14
_space_group_crystal_system orthorhombic
_space_group_IT_number 63
_space_group_name_Hall '-C 2c 2'
_space_group_name_H-M_alt 'C m c m'
_symmetry_space_group_name_Hall '-C 2c 2'
_symmetry_space_group_name_H-M 'C m c m'
_atom_sites_solution_hydrogens difmap
_atom_sites_solution_primary dual
_audit_creation_date 2018-12-13
_audit_creation_method
;
Olex2 1.2
(compiled 2018.05.29 svn.r3508 for OlexSys, GUI svn.r5506)
;
_cell_angle_alpha 90
_cell_angle_beta 90
_cell_angle_gamma 90
_cell_formula_units_Z 4
_cell_length_a 31.6822(4)
_cell_length_b 23.4638(2)
_cell_length_c 27.1118(4)
_cell_measurement_reflns_used 73233
_cell_measurement_temperature 100.01(10)
_cell_measurement_theta_max 29.6560
_cell_measurement_theta_min 1.9060
_cell_volume 20154.5(4)
_computing_cell_refinement 'CrysAlisPro 1.171.40.20a (Rigaku OD, 2018)'
_computing_data_collection 'CrysAlisPro 1.171.40.20a (Rigaku OD, 2018)'
_computing_data_reduction 'CrysAlisPro 1.171.40.20a (Rigaku OD, 2018)'
_computing_molecular_graphics 'Olex2 (Dolomanov et al., 2009)'
_computing_publication_material 'Olex2 (Dolomanov et al., 2009)'
_computing_structure_refinement 'ShelXL (Sheldrick, 2015)'
_computing_structure_solution 'ShelXT (Sheldrick, 2015)'
_diffrn_ambient_environment N~2~
_diffrn_ambient_temperature 100.01(10)
_diffrn_detector 'CCD plate'
_diffrn_detector_type HyPix
_diffrn_measured_fraction_theta_full 0.998
_diffrn_measured_fraction_theta_max 0.995
_diffrn_measurement_details
;
List of Runs (angles in degrees, time in seconds):

  # Type    Start    End  Width  t~exp~   \w     \q     \k     \f   Frames
--------------------------------------------------------------------------
  1  \w    -12.00  41.00   0.50   77.01    --   10.95  77.00  30.00  106
  2  \w    -12.00  41.00   0.50   77.01    --   10.95  77.00 120.00  106
  3  \w    -39.00  24.00   0.50   77.01    --  -12.35  86.00  93.74  126
  4  \w    -55.00 -24.00   0.50   77.01    --  -12.35 115.00 -67.97   62
  5  \w    -64.00   2.00   0.50   77.01    --   10.95 -19.00-180.00  132
  6  \w    -41.00 -12.00   0.50   77.01    --   10.95 -77.00 -60.00   58
  7  \w    -18.00  21.00   0.50   77.01    --  -12.35 -99.00  30.00   78
  8  \w    -84.00   3.00   0.50   77.01    --  -12.35 -57.00 150.00  174
;
_diffrn_measurement_device 'four-circle diffractometer'
_diffrn_measurement_device_type 'XtaLAB Synergy, Dualflex, HyPix'
_diffrn_measurement_method '\w scans'
_diffrn_orient_matrix_type 'CrysAlisPro convention (1999,Acta A55,543-557)'
_diffrn_orient_matrix_UB_11 0.0045290000
_diffrn_orient_matrix_UB_12 -0.0042888000
_diffrn_orient_matrix_UB_13 0.0253463000
_diffrn_orient_matrix_UB_21 0.0218519000
_diffrn_orient_matrix_UB_22 -0.0013890000
_diffrn_orient_matrix_UB_23 -0.0055653000
_diffrn_orient_matrix_UB_31 0.0016542000
_diffrn_orient_matrix_UB_32 0.0298877000
_diffrn_orient_matrix_UB_33 0.0034003000
_diffrn_radiation_monochromator mirror
_diffrn_radiation_probe x-ray
_diffrn_radiation_type MoK\a
_diffrn_radiation_wavelength 0.71073
_diffrn_reflns_av_R_equivalents 0.0280
_diffrn_reflns_av_unetI/netI 0.0132
_diffrn_reflns_Laue_measured_fraction_full 0.998
_diffrn_reflns_Laue_measured_fraction_max 0.995
_diffrn_reflns_limit_h_max 44
_diffrn_reflns_limit_h_min -43
_diffrn_reflns_limit_k_max 30
_diffrn_reflns_limit_k_min -32
_diffrn_reflns_limit_l_max 37
_diffrn_reflns_limit_l_min -37
_diffrn_reflns_number 141850
_diffrn_reflns_point_group_measured_fraction_full 0.998
_diffrn_reflns_point_group_measured_fraction_max 0.995
_diffrn_reflns_theta_full 25.242
_diffrn_reflns_theta_max 29.642
_diffrn_reflns_theta_min 1.891
_diffrn_source 'micro-focus sealed X-ray tube'
_diffrn_source_type 'PhotonJet (Mo) X-ray Source'
_exptl_absorpt_coefficient_mu 1.297
_exptl_absorpt_correction_T_max 1.000
_exptl_absorpt_correction_T_min 0.332
_exptl_absorpt_correction_type gaussian
_exptl_absorpt_process_details
;
CrysAlisPro 1.171.40.20a (Rigaku Oxford Diffraction, 2018)
Numerical absorption correction based on gaussian integration over
            a multifaceted crystal model
Empirical absorption correction using spherical harmonics,
 implemented in SCALE3 ABSPACK scaling algorithm.
;
_exptl_crystal_colour colourless
_exptl_crystal_colour_primary colourless
_exptl_crystal_density_diffrn 1.358
_exptl_crystal_description plate
_exptl_crystal_F_000 7840
_exptl_crystal_size_max 0.307
_exptl_crystal_size_mid 0.214
_exptl_crystal_size_min 0.193
_refine_diff_density_max 0.941
_refine_diff_density_min -0.820
_refine_diff_density_rms 0.145
_refine_ls_extinction_method none
_refine_ls_goodness_of_fit_ref 1.049
_refine_ls_hydrogen_treatment constr
_refine_ls_matrix_type full
_refine_ls_number_parameters 359
_refine_ls_number_reflns 14706
_refine_ls_number_restraints 3
_refine_ls_restrained_S_all 1.049
_refine_ls_R_factor_all 0.0525
_refine_ls_R_factor_gt 0.0484
_refine_ls_shift/su_max 0.003
_refine_ls_shift/su_mean 0.000
_refine_ls_structure_factor_coef Fsqd
_refine_ls_weighting_details 'w=1/[\s^2^(Fo^2^)+(0.0866P)^2^+114.2012P] where P=(Fo^2^+2Fc^2^)/3'
_refine_ls_weighting_scheme calc
_refine_ls_wR_factor_gt 0.1614
_refine_ls_wR_factor_ref 0.1645
_reflns_Friedel_coverage 0.000
_reflns_number_gt 12744
_reflns_number_total 14706
_reflns_threshold_expression 'I > 2\s(I)'
_cod_data_source_file ja9b08627_si_002.cif
_cod_data_source_block run2
_cod_database_code 4127976
_shelx_shelxl_version_number 2018/1
_chemical_oxdiff_formula 'Zr O H Cl'
_shelx_space_group_comment
;
The symmetry employed for this shelxl refinement is uniquely defined
by the following loop, which should always be used as a source of
symmetry information in preference to the above space-group names.
They are only intended as comments.
;
_diffrn_oxdiff_ac4_digest_frames
;
01560591be25ff3ec4bd052390425d731e008420e50
;
_reflns_odcompleteness_completeness 99.94
_reflns_odcompleteness_iscentric 1
_reflns_odcompleteness_theta 29.51
_olex2_refinement_description
;
1. Fixed Uiso
 At 1.5 times of:
  All O(H,H) groups
2. Restrained distances
 Zr6B-O23B = O23B-Zr7B
 2.17 with sigma of 0.02
 Zr8B-O25B
 2.17 with sigma of 0.02
3. Others
 Fixed Sof: Zr8A(0.2375) Zr7A(0.475) Zr6A(0.475) O25A(0.95) O24A(0.95)
 Zr7B(0.025) O23A(0.475) Zr6B(0.0125) O18A(0.5) O10B(0.5) O10A(0.5) O18B(0.5)
 O2B(0.25) O2A(0.25) Zr8B(0.025) O24B(0.05) O23B(0.05) O25B(0.025)
4.a Rotating group:
 O7W(H7WA,H7WB), O9W(H9WA,H9WB), O8W(H8WA,H8WB), O10W(H10A,H10B), O6W(H6WA,
 H6WB), O5W(H5WA,H5WB), O4W(H4WA,H4WB), O3W(H3WA,H3WB), O2W(H2WA,H2WB),
 O1W(H1WA,H1WB)
;
_olex2_submission_special_instructions 'No special instructions were received'
_oxdiff_exptl_absorpt_empirical_details
;
Empirical correction (ABSPACK) includes:
- Absorption correction using spherical harmonics
- Frame scaling
- Detector area scaling
;
_oxdiff_exptl_absorpt_empirical_full_max 1.697
_oxdiff_exptl_absorpt_empirical_full_min 0.708

loop_
_space_group_symop_operation_xyz
'x, y, z'
'-x, -y, z+1/2'
'-x, y, -z+1/2'
'x, -y, -z'
'x+1/2, y+1/2, z'
'-x+1/2, -y+1/2, z+1/2'
'-x+1/2, y+1/2, -z+1/2'
'x+1/2, -y+1/2, -z'
'-x, -y, -z'
'x, y, -z-1/2'
'x, -y, z-1/2'
'-x, y, z'
'-x+1/2, -y+1/2, -z'
'x+1/2, y+1/2, -z-1/2'
'x+1/2, -y+1/2, z-1/2'
'-x+1/2, y+1/2, z'

loop_
_atom_site_label
_atom_site_type_symbol
_atom_site_fract_x
_atom_site_fract_y
_atom_site_fract_z
_atom_site_U_iso_or_equiv
_atom_site_adp_type
_atom_site_occupancy
_atom_site_site_symmetry_order
_atom_site_calc_flag
_atom_site_refinement_flags_posn
_atom_site_refinement_flags_adp
_atom_site_refinement_flags_occupancy
_atom_site_disorder_assembly
_atom_site_disorder_group
Zr8A Zr 0.500000 0.04241(2) 0.750000 0.02433(13) Uani 0.95 4 d S T P A 1
Zr7A Zr 0.59204(2) 0.13299(2) 0.750000 0.02569(10) Uani 0.95 2 d S T P A 1
Zr6A Zr 0.55697(2) 0.27967(2) 0.750000 0.03154(12) Uani 0.95 2 d S T P A 1
Zr5 Zr 0.55700(2) -0.06798(2) 0.68675(2) 0.03552(10) Uani 1 1 d . . . . .
Zr4 Zr 0.65158(2) 0.02593(2) 0.68657(2) 0.03594(10) Uani 1 1 d . . . . .
Zr3 Zr 0.68711(2) 0.17253(2) 0.81352(2) 0.03747(10) Uani 1 1 d . . . . .
Zr2 Zr 0.65085(2) 0.32219(2) 0.81357(2) 0.04942(13) Uani 1 1 d . . . . .
Zr1 Zr 0.55845(2) 0.41355(2) 0.81356(2) 0.05315(14) Uani 1 1 d . . . . .
O20 O 0.54648(11) -0.02252(13) 0.750000 0.0302(7) Uani 1 2 d S T P A .
O11 O 0.65197(11) 0.17164(14) 0.750000 0.0360(8) Uani 1 2 d S T P A .
O14 O 0.62245(10) 0.05329(13) 0.750000 0.0308(7) Uani 1 2 d S T P A .
O16 O 0.68075(12) -0.01065(16) 0.750000 0.0400(8) Uani 1 2 d S T P A .
O21 O 0.500000 -0.00919(14) 0.67435(15) 0.0341(7) Uani 1 2 d S T P A .
O15 O 0.62796(8) 0.11684(11) 0.67465(11) 0.0359(5) Uani 1 1 d . . . . .
O13 O 0.70335(10) 0.08372(12) 0.81335(12) 0.0449(7) Uani 1 1 d . . . . .
O19 O 0.57481(13) -0.11722(16) 0.750000 0.0432(9) Uani 1 2 d S T P A .
O3 O 0.54739(12) 0.36751(15) 0.750000 0.0436(10) Uani 1 2 d S T P A .
O7 O 0.62259(11) 0.29412(15) 0.750000 0.0404(9) Uani 1 2 d S T P A .
O12 O 0.72741(13) 0.17788(19) 0.750000 0.0513(11) Uani 1 2 d S T P A .
O22 O 0.500000 -0.11577(16) 0.68788(17) 0.0424(9) Uani 1 2 d S T P A .
O4 O 0.57913(9) 0.32063(11) 0.82556(13) 0.0435(7) Uani 1 1 d . . . . .
O17 O 0.58988(10) 0.00589(15) 0.66029(12) 0.0511(7) Uani 1 1 d . . . . .
O8 O 0.68462(13) 0.35010(18) 0.750000 0.0537(12) Uani 1 2 d S T P A .
O7W O 0.70520(9) -0.03220(13) 0.65687(13) 0.0494(7) Uani 1 1 d . . . . .
H7WA H 0.729937 -0.038883 0.670545 0.074 Uiso 1 1 d GR . . . .
H7WB H 0.705430 -0.052548 0.629567 0.074 Uiso 1 1 d GR . . . .
O9W O 0.58023(11) -0.15405(13) 0.65595(15) 0.0565(9) Uani 1 1 d . . . . .
H9WA H 0.582630 -0.185881 0.671587 0.085 Uiso 1 1 d GR . . . .
H9WB H 0.588554 -0.161652 0.626423 0.085 Uiso 1 1 d GR . . . .
O8W O 0.65544(11) 0.03887(15) 0.60397(13) 0.0550(8) Uani 1 1 d . . . . .
H8WA H 0.636622 0.018363 0.589541 0.082 Uiso 1 1 d GR . . . .
H8WB H 0.678955 0.025685 0.592866 0.082 Uiso 1 1 d GR . . . .
O9 O 0.64381(11) 0.23606(14) 0.83910(14) 0.0559(8) Uani 1 1 d . . . . .
O10W O 0.54730(11) -0.06930(14) 0.60439(13) 0.0517(7) Uani 1 1 d . . . . .
H10A H 0.551408 -0.104682 0.591429 0.078 Uiso 1 1 d GR . . . .
H10B H 0.567114 -0.048611 0.587749 0.078 Uiso 1 1 d GR . . . .
O6 O 0.62532(11) 0.40665(14) 0.81418(16) 0.0621(10) Uani 1 1 d . . . . .
O6W O 0.75515(10) 0.17478(15) 0.84301(17) 0.0616(10) Uani 1 1 d . . . . .
H6WA H 0.763660 0.187390 0.871137 0.092 Uiso 1 1 d GR . . . .
H6WB H 0.777811 0.163353 0.828463 0.092 Uiso 1 1 d GR . . . .
O25A O 0.54339(7) 0.09231(10) 0.79486(10) 0.0289(5) Uani 0.95 1 d . . . A 1
O24A O 0.57051(8) 0.20425(10) 0.70553(11) 0.0347(6) Uani 0.95 1 d . . . A 1
Zr7B Zr 0.5916(4) 0.2092(5) 0.750000 0.042(2) Uiso 0.05 2 d DS T P A 2
O23A O 0.500000 0.27296(16) 0.70531(17) 0.0367(8) Uani 0.95 2 d S T P A 1
O1 O 0.500000 0.3790(2) 0.8407(2) 0.0641(14) Uani 1 2 d S T P A .
O5W O 0.68431(11) 0.16095(17) 0.89658(14) 0.0596(9) Uani 1 1 d . . . . .
H5WA H 0.674364 0.125331 0.906525 0.089 Uiso 1 1 d GR . . . .
H5WB H 0.664387 0.184381 0.911416 0.089 Uiso 1 1 d GR . . . .
O5 O 0.56812(15) 0.46667(18) 0.750000 0.0653(16) Uani 1 2 d S T P A .
O4W O 0.70759(11) 0.37386(15) 0.84235(19) 0.0706(12) Uani 1 1 d . . . . .
H4WA H 0.715938 0.377584 0.872365 0.106 Uiso 1 1 d GR . . . .
H4WB H 0.725187 0.393796 0.825395 0.106 Uiso 1 1 d GR . . . .
O3W O 0.64357(16) 0.32861(19) 0.89496(18) 0.0788(13) Uani 1 1 d . . . . .
H3WA H 0.656698 0.300636 0.909483 0.118 Uiso 1 1 d GR . . . .
H3WB H 0.617316 0.323332 0.903388 0.118 Uiso 1 1 d GR . . . .
O2W O 0.57736(11) 0.50084(15) 0.8451(2) 0.0825(15) Uani 1 1 d . . . . .
H2WA H 0.597327 0.508639 0.868892 0.124 Uiso 1 1 d GR . . . .
H2WB H 0.566696 0.536016 0.836687 0.124 Uiso 1 1 d GR . . . .
O1W O 0.56414(14) 0.40664(18) 0.89658(18) 0.0765(12) Uani 1 1 d . . . . .
H1WA H 0.541545 0.386365 0.912360 0.115 Uiso 1 1 d GR . . . .
H1WB H 0.561958 0.442130 0.914296 0.115 Uiso 1 1 d GR . . . .
Zr6B Zr 0.500000 0.2975(8) 0.750000 0.048(4) Uiso 0.05 4 d DS T P A 2
O18A O 0.61965(18) -0.0491(2) 0.6679(2) 0.0328(11) Uiso 0.5 1 d . . . A 2
O10B O 0.7043(2) 0.2619(3) 0.8133(3) 0.0485(15) Uiso 0.5 1 d . . . A 2
O10A O 0.6932(2) 0.2586(3) 0.8321(2) 0.0397(12) Uiso 0.5 1 d . . . A 1
O18B O 0.6257(2) -0.0591(3) 0.6830(3) 0.0474(16) Uiso 0.5 1 d . . . A 1
O2B O 0.500000 0.4629(5) 0.8120(5) 0.064(3) Uiso 0.5 2 d S T P A 2
O2A O 0.500000 0.4467(4) 0.8338(3) 0.0433(18) Uiso 0.5 2 d S T P A 1
Zr8B Zr 0.5575(3) 0.0637(5) 0.750000 0.035(2) Uiso 0.05 2 d DS T P A 2
O24B O 0.5687(16) 0.133(2) 0.7926(19) 0.034(10) Uiso 0.05 1 d . . . A 2
O23B O 0.5439(19) 0.249(3) 0.7040(10) 0.08(2) Uiso 0.05 1 d D . . A 2
O25B O 0.500000 0.073(7) 0.7927(18) 0.09(4) Uiso 0.05 2 d DS T P A 2

loop_
_atom_site_aniso_label
_atom_site_aniso_U_11
_atom_site_aniso_U_22
_atom_site_aniso_U_33
_atom_site_aniso_U_23
_atom_site_aniso_U_13
_atom_site_aniso_U_12
Zr8A 0.0192(3) 0.0166(2) 0.0372(3) 0.000 0.000 0.000
Zr7A 0.01743(19) 0.01824(18) 0.0414(2) 0.000 0.000 0.00015(14)
Zr6A 0.0187(2) 0.01628(19) 0.0596(3) 0.000 0.000 -0.00116(15)
Zr5 0.03156(18) 0.02281(16) 0.0522(2) -0.00775(13) -0.00015(14) 0.00518(12)
Zr4 0.02654(17) 0.03006(17) 0.0512(2) -0.00013(14) 0.00659(14) 0.00771(13)
Zr3 0.02087(16) 0.03442(19) 0.0571(2) -0.00509(15) -0.00587(14) 0.00036(12)
Zr2 0.0282(2) 0.0365(2) 0.0836(3) -0.01251(19) -0.00505(18) -0.01140(14)
Zr1 0.0384(2) 0.02305(18) 0.0980(4) -0.01487(19) 0.0028(2) -0.00714(14)
O20 0.0285(16) 0.0192(14) 0.0428(18) 0.000 0.000 -0.0005(12)
O11 0.0216(16) 0.0263(16) 0.060(2) 0.000 0.000 0.0009(12)
O14 0.0242(15) 0.0205(14) 0.0476(19) 0.000 0.000 0.0046(12)
O16 0.0289(17) 0.0320(18) 0.059(2) 0.000 0.000 0.0112(14)
O21 0.0256(15) 0.0252(16) 0.051(2) -0.0043(15) 0.000 0.000
O15 0.0246(11) 0.0280(11) 0.0551(15) -0.0004(11) 0.0034(11) -0.0019(9)
O13 0.0342(14) 0.0334(13) 0.067(2) -0.0029(12) -0.0053(13) 0.0055(11)
O19 0.038(2) 0.0253(16) 0.067(3) 0.000 0.000 0.0097(15)
O3 0.0279(17) 0.0198(15) 0.083(3) 0.000 0.000 -0.0021(13)
O7 0.0264(17) 0.0217(15) 0.073(3) 0.000 0.000 -0.0039(13)
O12 0.0222(18) 0.052(3) 0.080(3) 0.000 0.000 -0.0095(16)
O22 0.037(2) 0.0226(16) 0.068(3) -0.0077(16) 0.000 0.000
O4 0.0287(13) 0.0267(12) 0.075(2) -0.0079(12) -0.0014(13) -0.0025(10)
O17 0.0493(17) 0.0561(18) 0.0480(17) 0.0029(14) -0.0009(14) -0.0172(15)
O8 0.0263(18) 0.035(2) 0.100(4) 0.000 0.000 -0.0156(16)
O7W 0.0332(14) 0.0451(16) 0.070(2) -0.0029(15) 0.0081(14) 0.0067(12)
O9W 0.0545(19) 0.0302(14) 0.085(2) -0.0163(15) 0.0003(18) 0.0073(13)
O8W 0.0432(16) 0.063(2) 0.0589(19) -0.0112(16) 0.0090(15) 0.0056(15)
O9 0.058(2) 0.0409(16) 0.069(2) -0.0056(15) 0.0050(17) 0.0118(15)
O10W 0.0525(18) 0.0461(17) 0.0564(18) -0.0141(14) 0.0032(15) 0.0036(14)
O6 0.0395(17) 0.0345(15) 0.112(3) -0.0134(17) 0.0039(17) -0.0123(13)
O6W 0.0304(15) 0.064(2) 0.090(3) 0.0003(19) -0.0200(17) 0.0011(14)
O25A 0.0212(11) 0.0248(11) 0.0409(13) 0.0000(10) -0.0029(10) -0.0040(9)
O24A 0.0287(12) 0.0215(11) 0.0538(16) 0.0052(11) 0.0004(11) 0.0018(9)
O23A 0.0218(16) 0.0266(17) 0.062(2) 0.0023(17) 0.000 0.000
O1 0.040(2) 0.056(3) 0.097(4) 0.009(3) 0.000 0.000
O5W 0.0519(19) 0.065(2) 0.062(2) -0.0064(17) -0.0164(16) 0.0018(16)
O5 0.041(2) 0.0245(18) 0.131(5) 0.000 0.000 -0.0061(17)
O4W 0.0380(17) 0.0496(19) 0.124(4) -0.024(2) -0.005(2) -0.0158(14)
O3W 0.071(3) 0.081(3) 0.084(3) -0.025(2) -0.011(2) -0.023(2)
O2W 0.0482(19) 0.0352(16) 0.164(5) -0.036(2) -0.006(2) -0.0054(15)
O1W 0.075(3) 0.061(2) 0.094(3) -0.034(2) 0.006(2) -0.022(2)

loop_
_atom_type_symbol
_atom_type_description
_atom_type_scat_dispersion_real
_atom_type_scat_dispersion_imag
_atom_type_scat_source
H H 0.0000 0.0000 'International Tables Vol C Tables 4.2.6.8 and 6.1.1.4'
O O 0.0106 0.0060 'International Tables Vol C Tables 4.2.6.8 and 6.1.1.4'
Zr Zr -2.9673 0.5597 'International Tables Vol C Tables 4.2.6.8 and 6.1.1.4'

loop_
_exptl_crystal_face_index_h
_exptl_crystal_face_index_k
_exptl_crystal_face_index_l
_exptl_crystal_face_perp_dist
-2 2 -1 0.1053
2 -1 0 0.1300
38 17 3 0.1277
-33 -22 -4 0.1250
-22 29 4 0.1148
-34 21 2 0.1330
-9 32 4 0.1146
-6 18 -32 0.0820
5 -21 29 0.1265
-7 -25 -25 0.0740
8 21 28 0.1094
30 19 -18 0.1081
-26 -24 14 0.1203
-22 22 21 0.1164
29 -14 -24 0.1165
40 -4 16 0.1200
-27 -22 -17 0.1088
-8 12 35 0.0736
-10 -23 26 0.1011

loop_
_geom_angle_atom_site_label_1
_geom_angle_atom_site_label_2
_geom_angle_atom_site_label_3
_geom_angle
_geom_angle_site_symmetry_1
_geom_angle_site_symmetry_3
Zr5 Zr8A Zr5 87.748(18) 3_656 .
Zr5 Zr8A Zr5 60.342(14) 3_656 10_557
Zr5 Zr8A Zr5 87.748(18) 12_655 10_557
Zr5 Zr8A Zr5 60.341(14) 12_655 .
Zr5 Zr8A Zr5 57.013(15) 10_557 .
Zr5 Zr8A Zr5 57.012(15) 12_655 3_656
O20 Zr8A Zr5 80.27(8) 3_656 .
O20 Zr8A Zr5 29.82(3) 3_656 3_656
O20 Zr8A Zr5 80.27(8) . 3_656
O20 Zr8A Zr5 29.82(3) 3_656 12_655
O20 Zr8A Zr5 29.82(3) . .
O20 Zr8A Zr5 80.27(8) . 12_655
O20 Zr8A Zr5 80.27(8) 3_656 10_557
O20 Zr8A Zr5 29.82(3) . 10_557
O20 Zr8A O20 88.05(18) . 3_656
O20 Zr8A O21 68.56(7) . 10_557
O20 Zr8A O21 68.56(7) 3_656 10_557
O20 Zr8A O21 68.56(7) 3_656 .
O20 Zr8A O21 68.56(7) . .
O20 Zr8A O25A 87.01(10) . .
O20 Zr8A O25A 145.64(7) 3_656 .
O20 Zr8A O25A 87.01(10) 3_656 12_655
O20 Zr8A O25A 145.64(7) . 12_655
O20 Zr8A O25A 145.64(7) . 3_656
O20 Zr8A O25A 87.01(10) . 10_557
O20 Zr8A O25A 145.64(7) 3_656 10_557
O20 Zr8A O25A 87.01(10) 3_656 3_656
O21 Zr8A Zr5 38.97(5) 10_557 3_656
O21 Zr8A Zr5 92.55(8) 10_557 12_655
O21 Zr8A Zr5 92.55(8) 10_557 .
O21 Zr8A Zr5 92.55(8) . 3_656
O21 Zr8A Zr5 38.97(5) . .
O21 Zr8A Zr5 38.97(5) 10_557 10_557
O21 Zr8A Zr5 38.97(5) . 12_655
O21 Zr8A Zr5 92.55(8) . 10_557
O21 Zr8A O21 118.89(18) 10_557 .
O25A Zr8A Zr5 116.00(7) 12_655 10_557
O25A Zr8A Zr5 116.00(7) 10_557 12_655
O25A Zr8A Zr5 116.00(7) 3_656 .
O25A Zr8A Zr5 109.69(7) 3_656 3_656
O25A Zr8A Zr5 166.32(7) 10_557 3_656
O25A Zr8A Zr5 166.32(7) 3_656 10_557
O25A Zr8A Zr5 166.32(7) 12_655 .
O25A Zr8A Zr5 78.68(7) 10_557 .
O25A Zr8A Zr5 109.69(7) 12_655 12_655
O25A Zr8A Zr5 78.68(7) 3_656 12_655
O25A Zr8A Zr5 78.68(7) 12_655 3_656
O25A Zr8A Zr5 78.68(7) . 10_557
O25A Zr8A Zr5 166.32(7) . 12_655
O25A Zr8A Zr5 109.69(7) 10_557 10_557
O25A Zr8A Zr5 109.69(7) . .
O25A Zr8A Zr5 116.00(7) . 3_656
O25A Zr8A O21 138.98(7) . .
O25A Zr8A O21 78.02(10) . 10_557
O25A Zr8A O21 138.98(7) 10_557 10_557
O25A Zr8A O21 78.02(10) 3_656 .
O25A Zr8A O21 138.98(7) 3_656 10_557
O25A Zr8A O21 78.02(10) 10_557 .
O25A Zr8A O21 138.98(7) 12_655 .
O25A Zr8A O21 78.02(9) 12_655 10_557
O25A Zr8A O25A 114.93(13) . 3_656
O25A Zr8A O25A 78.31(13) 3_656 10_557
O25A Zr8A O25A 67.92(14) . 10_557
O25A Zr8A O25A 67.92(14) 3_656 12_655
O25A Zr8A O25A 114.93(13) 10_557 12_655
O25A Zr8A O25A 78.31(13) . 12_655
Zr4 Zr7A Zr4 57.400(14) . 10_557
Zr4 Zr7A Zr3 88.264(13) 10_557 10_557
Zr4 Zr7A Zr3 88.265(13) . .
Zr4 Zr7A Zr3 60.607(10) . 10_557
Zr4 Zr7A Zr3 60.606(10) 10_557 .
Zr3 Zr7A Zr3 57.304(15) 10_557 .
O11 Zr7A Zr4 80.04(8) . 10_557
O11 Zr7A Zr4 80.04(8) . .
O11 Zr7A Zr3 29.76(3) . 10_557
O11 Zr7A Zr3 29.76(3) . .
O11 Zr7A O15 68.62(7) . .
O11 Zr7A O15 68.62(7) . 10_557
O11 Zr7A O25A 145.64(7) . 10_557
O11 Zr7A O25A 145.64(7) . .
O11 Zr7A O24A 87.22(10) . 10_557
O11 Zr7A O24A 87.22(10) . .
O14 Zr7A Zr4 30.15(3) . 10_557
O14 Zr7A Zr4 30.15(3) . .
O14 Zr7A Zr3 81.12(8) . 10_557
O14 Zr7A Zr3 81.12(8) . .
O14 Zr7A O11 88.28(13) . .
O14 Zr7A O15 68.77(7) . 10_557
O14 Zr7A O15 68.77(7) . .
O14 Zr7A O25A 86.25(10) . 10_557
O14 Zr7A O25A 86.25(10) . .
O14 Zr7A O24A 145.94(8) . .
O14 Zr7A O24A 145.94(8) . 10_557
O15 Zr7A Zr4 38.80(6) . .
O15 Zr7A Zr4 92.81(7) 10_557 .
O15 Zr7A Zr4 92.81(7) . 10_557
O15 Zr7A Zr4 38.80(6) 10_557 10_557
O15 Zr7A Zr3 92.98(6) 10_557 10_557
O15 Zr7A Zr3 39.19(6) 10_557 .
O15 Zr7A Zr3 39.19(6) . 10_557
O15 Zr7A Zr3 92.98(6) . .
O15 Zr7A O15 119.17(13) . 10_557
O25A Zr7A Zr4 109.44(7) 10_557 10_557
O25A Zr7A Zr4 78.33(6) . 10_557
O25A Zr7A Zr4 78.33(6) 10_557 .
O25A Zr7A Zr4 109.44(7) . .
O25A Zr7A Zr3 166.46(7) . 10_557
O25A Zr7A Zr3 166.46(7) 10_557 .
O25A Zr7A Zr3 115.97(7) . .
O25A Zr7A Zr3 115.97(7) 10_557 10_557
O25A Zr7A O15 77.81(9) 10_557 .
O25A Zr7A O15 138.57(9) 10_557 10_557
O25A Zr7A O15 77.81(9) . 10_557
O25A Zr7A O15 138.56(9) . .
O25A Zr7A O25A 67.71(13) . 10_557
O24A Zr7A Zr4 116.04(8) . .
O24A Zr7A Zr4 116.04(8) 10_557 10_557
O24A Zr7A Zr4 166.47(7) 10_557 .
O24A Zr7A Zr4 166.47(7) . 10_557
O24A Zr7A Zr3 78.36(7) . 10_557
O24A Zr7A Zr3 109.32(7) 10_557 10_557
O24A Zr7A Zr3 109.32(7) . .
O24A Zr7A Zr3 78.37(7) 10_557 .
O24A Zr7A O15 78.18(10) 10_557 10_557
O24A Zr7A O15 138.84(10) . 10_557
O24A Zr7A O15 138.84(10) 10_557 .
O24A Zr7A O15 78.18(10) . .
O24A Zr7A O25A 115.10(10) . .
O24A Zr7A O25A 78.78(10) . 10_557
O24A Zr7A O25A 115.10(10) 10_557 10_557
O24A Zr7A O25A 78.78(10) 10_557 .
O24A Zr7A O24A 67.46(16) 10_557 .
Zr2 Zr6A Zr2 57.568(19) 10_557 .
Zr2 Zr6A Zr1 88.647(15) . 10_557
Zr2 Zr6A Zr1 60.872(12) 10_557 10_557
Zr2 Zr6A Zr1 60.872(12) . .
Zr2 Zr6A Zr1 88.646(15) 10_557 .
Zr1 Zr6A Zr1 57.49(2) . 10_557
O3 Zr6A Zr2 81.10(9) . 10_557
O3 Zr6A Zr2 81.10(9) . .
O3 Zr6A Zr1 30.07(3) . .
O3 Zr6A Zr1 30.07(3) . 10_557
O3 Zr6A O7 89.12(14) . .
O3 Zr6A O4 69.01(8) . 10_557
O3 Zr6A O4 69.01(8) . .
O3 Zr6A O24A 146.13(7) . 10_557
O3 Zr6A O24A 146.13(7) . .
O3 Zr6A O23A 87.17(13) . 10_557
O3 Zr6A O23A 87.18(13) . .
O7 Zr6A Zr2 30.12(3) . .
O7 Zr6A Zr2 30.12(3) . 10_557
O7 Zr6A Zr1 81.14(8) . .
O7 Zr6A Zr1 81.14(8) . 10_557
O7 Zr6A O4 69.04(8) . 10_557
O7 Zr6A O4 69.04(8) . .
O7 Zr6A O24A 86.36(11) . 10_557
O7 Zr6A O24A 86.36(11) . .
O7 Zr6A O23A 145.99(10) . 10_557
O7 Zr6A O23A 145.99(10) . .
O4 Zr6A Zr2 39.14(7) 10_557 10_557
O4 Zr6A Zr2 93.27(8) . 10_557
O4 Zr6A Zr2 39.14(7) . .
O4 Zr6A Zr2 93.27(8) 10_557 .
O4 Zr6A Zr1 93.23(7) 10_557 .
O4 Zr6A Zr1 39.16(7) 10_557 10_557
O4 Zr6A Zr1 93.23(7) . 10_557
O4 Zr6A Zr1 39.16(7) . .
O4 Zr6A O4 119.69(15) . 10_557
O24A Zr6A Zr2 109.18(7) . .
O24A Zr6A Zr2 78.28(7) 10_557 .
O24A Zr6A Zr2 78.27(7) . 10_557
O24A Zr6A Zr2 109.18(7) 10_557 10_557
O24A Zr6A Zr1 116.25(7) 10_557 .
O24A Zr6A Zr1 116.25(7) . 10_557
O24A Zr6A Zr1 166.74(7) . .
O24A Zr6A Zr1 166.74(7) 10_557 10_557
O24A Zr6A O4 78.06(10) . 10_557
O24A Zr6A O4 138.41(10) . .
O24A Zr6A O4 138.41(10) 10_557 10_557
O24A Zr6A O4 78.06(10) 10_557 .
O24A Zr6A O24A 67.02(15) . 10_557
O23A Zr6A Zr2 167.39(10) 10_557 10_557
O23A Zr6A Zr2 116.14(10) 10_557 .
O23A Zr6A Zr2 167.39(10) . .
O23A Zr6A Zr2 116.14(10) . 10_557
O23A Zr6A Zr1 109.96(10) . .
O23A Zr6A Zr1 78.86(10) 10_557 .
O23A Zr6A Zr1 78.86(10) . 10_557
O23A Zr6A Zr1 109.96(10) 10_557 10_557
O23A Zr6A O4 78.11(12) . 10_557
O23A Zr6A O4 139.05(12) . .
O23A Zr6A O4 78.11(12) 10_557 .
O23A Zr6A O4 139.05(12) 10_557 10_557
O23A Zr6A O24A 78.31(12) . .
O23A Zr6A O24A 78.31(12) 10_557 10_557
O23A Zr6A O24A 114.27(12) . 10_557
O23A Zr6A O24A 114.28(12) 10_557 .
O23A Zr6A O23A 67.5(2) 10_557 .
Zr5 Zr5 Zr8A 61.493(7) 10_557 .
Zr5 Zr5 Zr8B 60.96(8) 10_557 .
O20 Zr5 Zr8A 30.98(8) . .
O20 Zr5 Zr5 33.09(7) . 10_557
O20 Zr5 O21 71.44(13) . .
O20 Zr5 O19 69.72(11) . .
O20 Zr5 O22 97.15(15) . .
O20 Zr5 O17 86.46(12) . .
O20 Zr5 O9W 144.26(13) . .
O20 Zr5 O10W 144.58(11) . .
O20 Zr5 O18A 104.38(18) . .
O20 Zr5 O18B 98.7(2) . .
O20 Zr5 Zr8B 30.51(12) . .
O21 Zr5 Zr8A 40.70(10) . .
O21 Zr5 Zr5 98.42(10) . 10_557
O21 Zr5 O9W 136.37(13) . .
O21 Zr5 Zr8B 63.21(17) . .
O19 Zr5 Zr8A 97.99(8) . .
O19 Zr5 Zr5 36.87(8) . 10_557
O19 Zr5 O21 130.37(13) . .
O19 Zr5 O17 125.11(14) . .
O19 Zr5 O9W 74.54(13) . .
O19 Zr5 O10W 145.18(12) . .
O19 Zr5 O18B 80.0(2) . .
O19 Zr5 Zr8B 94.70(13) . .
O22 Zr5 Zr8A 86.93(9) . .
O22 Zr5 Zr5 89.17(12) . 10_557
O22 Zr5 O21 69.58(11) . .
O22 Zr5 O19 85.85(16) . .
O22 Zr5 O17 147.50(14) . .
O22 Zr5 O9W 79.30(12) . .
O22 Zr5 O10W 83.76(15) . .
O22 Zr5 O18B 153.6(2) . .
O22 Zr5 Zr8B 117.24(19) . .
O17 Zr5 Zr8A 79.71(10) . .
O17 Zr5 Zr5 109.53(9) . 10_557
O17 Zr5 O21 81.25(12) . .
O17 Zr5 O9W 115.56(14) . .
O17 Zr5 O10W 75.29(13) . .
O17 Zr5 O18B 54.9(2) . .
O17 Zr5 Zr8B 56.91(15) . .
O9W Zr5 Zr8A 164.70(10) . .
O9W Zr5 Zr5 111.23(10) . 10_557
O9W Zr5 Zr8B 160.07(19) . .
O10W Zr5 Zr8A 114.47(8) . .
O10W Zr5 Zr5 172.13(9) . 10_557
O10W Zr5 O21 75.89(13) . .
O10W Zr5 O9W 70.90(13) . .
O10W Zr5 Zr8B 119.56(12) . .
O18A Zr5 O21 125.53(18) . .
O18A Zr5 O19 93.5(2) . .
O18A Zr5 O22 156.79(18) . .
O18A Zr5 O17 44.59(19) . .
O18A Zr5 O9W 78.17(17) . .
O18A Zr5 O10W 83.68(19) . .
O18A Zr5 Zr8B 86.0(2) . .
O18B Zr5 Zr8A 116.95(19) . .
O18B Zr5 Zr5 92.68(19) . 10_557
O18B Zr5 O21 135.9(2) . .
O18B Zr5 O9W 75.5(2) . .
O18B Zr5 O10W 95.2(2) . .
Zr4 Zr4 Zr7A 61.301(7) 10_557 .
Zr4 Zr4 Zr8B 61.06(8) 10_557 .
O14 Zr4 Zr7A 30.94(8) . .
O14 Zr4 Zr4 33.17(7) . 10_557
O14 Zr4 O16 69.23(11) . .
O14 Zr4 O15 71.30(11) . .
O14 Zr4 O13 98.42(13) . 10_557
O14 Zr4 O17 86.37(13) . .
O14 Zr4 O7W 143.34(12) . .
O14 Zr4 O8W 144.15(11) . .
O14 Zr4 O18A 104.39(18) . .
O14 Zr4 O18B 99.0(2) . .
O14 Zr4 Zr8B 30.72(13) . .
O16 Zr4 Zr7A 97.08(8) . .
O16 Zr4 Zr4 36.26(7) . 10_557
O16 Zr4 O15 129.20(12) . .
O16 Zr4 O17 125.29(14) . .
O16 Zr4 O7W 74.11(12) . .
O16 Zr4 O8W 145.94(11) . .
O16 Zr4 O18B 80.1(2) . .
O16 Zr4 Zr8B 94.22(12) . .
O15 Zr4 Zr7A 40.54(7) . .
O15 Zr4 Zr4 98.13(7) . 10_557
O15 Zr4 O7W 137.67(11) . .
O15 Zr4 Zr8B 63.95(17) . .
O13 Zr4 Zr7A 87.63(8) 10_557 .
O13 Zr4 Zr4 89.94(9) 10_557 10_557
O13 Zr4 O16 85.51(14) 10_557 .
O13 Zr4 O15 69.98(10) 10_557 .
O13 Zr4 O17 147.90(12) 10_557 .
O13 Zr4 O7W 79.10(11) 10_557 .
O13 Zr4 O8W 82.76(13) 10_557 .
O13 Zr4 O18B 151.8(2) 10_557 .
O13 Zr4 Zr8B 119.17(18) 10_557 .
O17 Zr4 Zr7A 80.35(10) . .
O17 Zr4 Zr4 109.51(9) . 10_557
O17 Zr4 O15 81.86(12) . .
O17 Zr4 O7W 115.15(13) . .
O17 Zr4 O8W 75.43(13) . .
O17 Zr4 O18B 55.5(2) . .
O17 Zr4 Zr8B 56.47(15) . .
O7W Zr4 Zr7A 164.50(9) . .
O7W Zr4 Zr4 110.28(9) . 10_557
O7W Zr4 Zr8B 158.06(18) . .
O8W Zr4 Zr7A 114.18(9) . .
O8W Zr4 Zr4 171.69(9) . 10_557
O8W Zr4 O15 75.67(11) . .
O8W Zr4 O7W 72.32(12) . .
O8W Zr4 Zr8B 119.38(12) . .
O18A Zr4 O16 93.8(2) . .
O18A Zr4 O15 126.36(18) . .
O18A Zr4 O17 44.80(19) . .
O18A Zr4 O7W 77.04(17) . .
O18A Zr4 O8W 84.20(19) . .
O18A Zr4 Zr8B 85.5(2) . .
O18B Zr4 Zr7A 118.03(19) . .
O18B Zr4 Zr4 92.6(2) . 10_557
O18B Zr4 O15 137.1(2) . .
O18B Zr4 O7W 73.7(2) . .
O18B Zr4 O8W 95.7(2) . .
Zr3 Zr3 Zr7A 61.348(8) 10_557 .
Zr3 Zr3 Zr7B 61.31(9) 10_557 .
O11 Zr3 Zr7A 30.62(9) . .
O11 Zr3 Zr3 32.89(8) . 10_557
O11 Zr3 O15 70.73(11) . 10_557
O11 Zr3 O13 96.81(13) . .
O11 Zr3 O12 69.51(12) . .
O11 Zr3 O9 86.06(13) . .
O11 Zr3 O6W 143.23(14) . .
O11 Zr3 Zr7B 30.82(14) . .
O11 Zr3 O5W 144.16(12) . .
O11 Zr3 O10B 98.2(2) . .
O11 Zr3 O10A 105.23(19) . .
O15 Zr3 Zr7A 40.45(7) 10_557 .
O15 Zr3 Zr3 97.99(7) 10_557 10_557
O15 Zr3 Zr7B 61.14(19) 10_557 .
O13 Zr3 Zr7A 87.09(8) . .
O13 Zr3 Zr3 89.88(9) . 10_557
O13 Zr3 O15 69.22(11) . 10_557
O13 Zr3 O12 84.99(15) . .
O13 Zr3 O6W 78.36(12) . .
O13 Zr3 Zr7B 115.8(2) . .
O13 Zr3 O5W 83.99(13) . .
O13 Zr3 O10B 151.6(2) . .
O12 Zr3 Zr7A 97.43(9) . .
O12 Zr3 Zr3 36.69(9) . 10_557
O12 Zr3 O15 128.88(12) . 10_557
O12 Zr3 O6W 73.75(14) . .
O12 Zr3 Zr7B 95.89(14) . .
O12 Zr3 O5W 145.67(13) . .
O12 Zr3 O10B 78.0(2) . .
O9 Zr3 Zr7A 78.34(10) . .
O9 Zr3 Zr3 108.90(10) . 10_557
O9 Zr3 O15 80.14(12) . 10_557
O9 Zr3 O13 146.11(13) . .
O9 Zr3 O12 126.86(16) . .
O9 Zr3 O6W 118.16(14) . .
O9 Zr3 Zr7B 56.48(17) . .
O9 Zr3 O5W 74.75(14) . .
O9 Zr3 O10B 59.2(2) . .
O6W Zr3 Zr7A 163.48(10) . .
O6W Zr3 Zr3 110.34(12) . 10_557
O6W Zr3 O15 136.56(12) . 10_557
O6W Zr3 Zr7B 162.2(2) . .
O5W Zr3 Zr7A 114.33(9) . .
O5W Zr3 Zr3 172.77(10) . 10_557
O5W Zr3 O15 76.26(12) . 10_557
O5W Zr3 O6W 72.21(15) . .
O5W Zr3 Zr7B 118.17(13) . .
O10B Zr3 O6W 75.1(2) . .
O10B Zr3 Zr7B 88.7(3) . .
O10B Zr3 O5W 97.4(2) . .
O10A Zr3 Zr7A 116.28(16) . .
O10A Zr3 Zr3 103.97(18) . 10_557
O10A Zr3 O15 126.05(19) . 10_557
O10A Zr3 O13 156.38(18) . .
O10A Zr3 O12 94.7(2) . .
O10A Zr3 O9 46.2(2) . .
O10A Zr3 O6W 78.89(19) . .
O10A Zr3 O5W 83.1(2) . .
Zr6A Zr2 Zr1 59.617(12) . .
Zr2 Zr2 Zr6A 61.215(9) 10_557 .
Zr2 Zr2 Zr1 89.996(12) 10_557 .
O7 Zr2 Zr6A 31.03(9) . .
O7 Zr2 Zr2 32.81(8) . 10_557
O7 Zr2 Zr1 80.65(10) . .
O7 Zr2 O4 71.45(13) . .
O7 Zr2 O8 68.79(12) . .
O7 Zr2 O9 85.60(13) . .
O7 Zr2 O6 97.99(15) . .
O7 Zr2 O4W 142.56(15) . .
O7 Zr2 O3W 144.14(14) . .
O7 Zr2 O10B 97.2(2) . .
O7 Zr2 O10A 104.8(2) . .
O4 Zr2 Zr6A 40.65(8) . .
O4 Zr2 Zr2 98.14(9) . 10_557
O4 Zr2 Zr1 37.89(7) . .
O4 Zr2 O4W 137.10(13) . .
O8 Zr2 Zr6A 96.51(8) . .
O8 Zr2 Zr2 36.05(8) . 10_557
O8 Zr2 Zr1 102.91(12) . .
O8 Zr2 O4 128.04(14) . .
O8 Zr2 O9 126.99(15) . .
O8 Zr2 O6 84.92(16) . .
O8 Zr2 O4W 73.77(15) . .
O8 Zr2 O3W 146.46(13) . .
O8 Zr2 O10B 79.0(2) . .
O9 Zr2 Zr6A 78.85(10) . .
O9 Zr2 Zr2 108.80(10) . 10_557
O9 Zr2 Zr1 118.17(10) . .
O9 Zr2 O4 80.60(12) . .
O9 Zr2 O4W 117.84(15) . .
O9 Zr2 O3W 74.53(15) . .
O9 Zr2 O10B 58.5(2) . .
O6 Zr2 Zr6A 87.01(10) . .
O6 Zr2 Zr2 90.45(12) . 10_557
O6 Zr2 Zr1 31.59(9) . .
O6 Zr2 O4 68.88(11) . .
O6 Zr2 O9 146.04(14) . .
O6 Zr2 O4W 78.75(13) . .
O6 Zr2 O3W 83.70(17) . .
O6 Zr2 O10B 152.1(2) . .
O4W Zr2 Zr6A 163.31(12) . .
O4W Zr2 Zr2 109.79(13) . 10_557
O4W Zr2 Zr1 108.58(9) . .
O3W Zr2 Zr6A 114.24(12) . .
O3W Zr2 Zr2 172.88(14) . 10_557
O3W Zr2 Zr1 82.89(14) . .
O3W Zr2 O4 75.99(16) . .
O3W Zr2 O4W 73.10(17) . .
O10B Zr2 Zr1 176.33(19) . .
O10B Zr2 O4 138.6(2) . .
O10B Zr2 O4W 74.9(2) . .
O10B Zr2 O3W 97.3(2) . .
O10A Zr2 Zr6A 117.08(17) . .
O10A Zr2 Zr2 104.09(18) . 10_557
O10A Zr2 Zr1 161.70(19) . .
O10A Zr2 O4 126.60(19) . .
O10A Zr2 O8 95.3(2) . .
O10A Zr2 O9 46.4(2) . .
O10A Zr2 O6 155.61(19) . .
O10A Zr2 O4W 77.93(19) . .
O10A Zr2 O3W 82.8(2) . .
Zr6A Zr1 Zr2 59.511(11) . .
Zr1 Zr1 Zr6A 61.255(10) 10_557 .
Zr1 Zr1 Zr2 90.004(12) 10_557 .
O3 Zr1 Zr6A 30.38(9) . .
O3 Zr1 Zr2 80.08(10) . .
O3 Zr1 Zr1 33.39(8) . 10_557
O3 Zr1 O4 70.74(12) . .
O3 Zr1 O6 97.82(15) . .
O3 Zr1 O1 86.7(2) . .
O3 Zr1 O5 70.01(12) . .
O3 Zr1 O2W 145.23(17) . .
O3 Zr1 O1W 143.73(13) . .
O3 Zr1 O2B 96.7(3) . .
O3 Zr1 O2A 105.4(2) . .
O4 Zr1 Zr6A 40.59(9) . .
O4 Zr1 Zr2 37.81(7) . .
O4 Zr1 Zr1 98.13(9) . 10_557
O6 Zr1 Zr6A 87.14(9) . .
O6 Zr1 Zr2 31.85(9) . .
O6 Zr1 Zr1 90.46(12) . 10_557
O6 Zr1 O4 69.06(12) . .
O6 Zr1 O1 145.78(17) . .
O6 Zr1 O5 84.74(17) . .
O6 Zr1 O2W 78.76(13) . .
O6 Zr1 O1W 84.67(16) . .
O6 Zr1 O2B 152.4(3) . .
O1 Zr1 Zr6A 79.80(16) . .
O1 Zr1 Zr2 118.16(13) . .
O1 Zr1 Zr1 110.01(17) . 10_557
O1 Zr1 O4 80.77(15) . .
O1 Zr1 O2W 115.63(19) . .
O1 Zr1 O1W 72.6(2) . .
O1 Zr1 O2B 58.4(3) . .
O5 Zr1 Zr6A 97.16(9) . .
O5 Zr1 Zr2 103.16(13) . .
O5 Zr1 Zr1 36.68(9) . 10_557
O5 Zr1 O4 128.52(14) . .
O5 Zr1 O1 128.00(19) . .
O5 Zr1 O2W 75.21(17) . .
O5 Zr1 O1W 145.85(14) . .
O5 Zr1 O2B 78.3(3) . .
O2W Zr1 Zr6A 164.44(11) . .
O2W Zr1 Zr2 108.42(10) . .
O2W Zr1 Zr1 111.86(15) . 10_557
O2W Zr1 O4 135.85(15) . .
O1W Zr1 Zr6A 114.61(11) . .
O1W Zr1 Zr2 83.88(12) . .
O1W Zr1 Zr1 173.85(12) . 10_557
O1W Zr1 O4 76.63(14) . .
O1W Zr1 O2W 70.90(18) . .
O2B Zr1 Zr2 175.7(3) . .
O2B Zr1 O4 138.3(3) . .
O2B Zr1 O2W 75.9(3) . .
O2B Zr1 O1W 97.2(3) . .
O2A Zr1 Zr6A 116.3(2) . .
O2A Zr1 Zr2 159.7(3) . .
O2A Zr1 Zr1 105.3(3) . 10_557
O2A Zr1 O4 124.8(3) . .
O2A Zr1 O6 155.9(2) . .
O2A Zr1 O1 44.3(3) . .
O2A Zr1 O5 97.0(3) . .
O2A Zr1 O2W 78.5(2) . .
O2A Zr1 O1W 80.5(3) . .
Zr5 O20 Zr8A 119.20(9) . .
Zr5 O20 Zr8A 119.20(9) 10_557 .
Zr5 O20 Zr5 113.82(15) 10_557 .
Zr5 O20 Zr8B 119.07(12) . .
Zr5 O20 Zr8B 119.07(12) 10_557 .
Zr3 O11 Zr7A 119.62(9) . .
Zr3 O11 Zr7A 119.62(9) 10_557 .
Zr3 O11 Zr3 114.22(17) 10_557 .
Zr3 O11 Zr7B 119.26(13) . .
Zr3 O11 Zr7B 119.26(13) 10_557 .
Zr4 O14 Zr7A 118.91(9) . .
Zr4 O14 Zr7A 118.91(9) 10_557 .
Zr4 O14 Zr4 113.65(15) . 10_557
Zr4 O14 Zr8B 118.87(13) . .
Zr4 O14 Zr8B 118.87(13) 10_557 .
Zr4 O16 Zr4 107.49(15) . 10_557
Zr5 O21 Zr8A 100.32(12) 12_655 .
Zr5 O21 Zr8A 100.32(12) . .
Zr5 O21 Zr5 103.65(14) 12_655 .
Zr4 O15 Zr7A 100.65(11) . .
Zr4 O15 Zr3 104.07(10) . 10_557
Zr3 O15 Zr7A 100.35(11) 10_557 .
Zr4 O13 Zr3 115.71(13) 10_557 .
Zr5 O19 Zr5 106.27(15) 10_557 .
Zr1 O3 Zr6A 119.55(10) . .
Zr1 O3 Zr6A 119.55(10) 10_557 .
Zr1 O3 Zr1 113.23(16) . 10_557
Zr1 O3 Zr6B 120.06(13) . .
Zr1 O3 Zr6B 120.06(13) 10_557 .
Zr2 O7 Zr6A 118.85(10) 10_557 .
Zr2 O7 Zr6A 118.85(10) . .
Zr2 O7 Zr2 114.37(16) 10_557 .
Zr2 O7 Zr7B 118.76(13) . .
Zr2 O7 Zr7B 118.76(13) 10_557 .
Zr3 O12 Zr3 106.62(17) 10_557 .
Zr5 O22 Zr5 116.30(17) 12_655 .
Zr2 O4 Zr6A 100.21(13) . .
Zr2 O4 Zr1 104.29(11) . .
Zr1 O4 Zr6A 100.24(13) . .
Zr4 O17 Zr5 120.76(16) . .
O18A O17 Zr5 66.1(2) . .
O18A O17 Zr4 66.3(2) . .
Zr2 O8 Zr2 107.90(16) 10_557 .
Zr3 O9 Zr2 118.96(17) . .
O10A O9 Zr3 65.3(2) . .
O10A O9 Zr2 64.3(2) . .
Zr1 O6 Zr2 116.56(14) . .
Zr8A O25A Zr7A 111.70(12) . .
Zr7A O24A Zr6A 112.28(13) . .
Zr3 Zr7B Zr3 57.38(18) 10_557 .
Zr3 Zr7B Zr2 88.1(3) . 10_557
Zr3 Zr7B Zr2 88.1(3) 10_557 .
Zr3 Zr7B Zr2 61.14(16) 10_557 10_557
Zr3 Zr7B Zr2 61.14(16) . .
Zr2 Zr7B Zr2 55.91(18) 10_557 .
O11 Zr7B Zr3 29.92(11) . .
O11 Zr7B Zr3 29.92(11) . 10_557
O11 Zr7B Zr2 80.7(3) . 10_557
O11 Zr7B Zr2 80.7(3) . .
O11 Zr7B O7 88.5(5) . .
O11 Zr7B Zr6B 169.2(6) . .
O11 Zr7B Zr8B 82.8(4) . .
O11 Zr7B O24B 87.7(14) . .
O11 Zr7B O24B 87.7(14) . 10_557
O11 Zr7B O23B 144.3(11) . .
O11 Zr7B O23B 144.3(11) . 10_557
O7 Zr7B Zr3 80.9(3) . .
O7 Zr7B Zr3 80.9(3) . 10_557
O7 Zr7B Zr2 29.27(11) . 10_557
O7 Zr7B Zr2 29.27(11) . .
O7 Zr7B Zr6B 80.7(4) . .
O7 Zr7B Zr8B 171.3(5) . .
O7 Zr7B O24B 148.8(13) . 10_557
O7 Zr7B O24B 148.8(13) . .
Zr6B Zr7B Zr3 145.7(2) . .
Zr6B Zr7B Zr2 89.8(3) . .
Zr6B Zr7B Zr8B 107.9(4) . .
Zr8B Zr7B Zr3 91.5(3) . .
Zr8B Zr7B Zr2 147.3(2) . .
O24B Zr7B Zr3 80.5(14) . .
O24B Zr7B Zr3 109.2(14) 10_557 .
O24B Zr7B Zr2 119.7(13) . .
O24B Zr7B Zr2 168.1(14) 10_557 .
O24B Zr7B Zr6B 101.5(14) . .
O24B Zr7B Zr6B 101.5(14) 10_557 .
O24B Zr7B Zr8B 31.3(13) . .
O24B Zr7B Zr8B 31.3(13) 10_557 .
O23B Zr7B Zr3 114.5(12) 10_557 .
O23B Zr7B Zr3 165(3) . .
O23B Zr7B Zr2 77(3) 10_557 .
O23B Zr7B Zr2 108(2) . .
O23B Zr7B O7 86(3) 10_557 .
O23B Zr7B O7 86(3) . .
O23B Zr7B Zr6B 35.3(7) 10_557 .
O23B Zr7B Zr6B 35.3(7) . .
O23B Zr7B Zr8B 102(3) . .
O23B Zr7B Zr8B 102(3) 10_557 .
O23B Zr7B O24B 114(3) . .
O23B Zr7B O24B 80(3) 10_557 .
Zr6A O23A Zr6A 111.8(2) 3_656 .
Zr1 O1 Zr1 118.8(3) 12_655 .
O2A O1 Zr1 65.53(18) . 12_655
O2A O1 Zr1 65.53(18) . .
Zr1 O5 Zr1 106.65(18) 10_557 .
O3 Zr6B O3 84.9(7) . 3_656
O3 Zr6B Zr7B 167.9(6) . 3_656
O3 Zr6B Zr7B 83.1(2) 3_656 3_656
O3 Zr6B Zr7B 83.1(2) . .
O3 Zr6B Zr7B 167.9(6) 3_656 .
O23B Zr6B O3 87(3) . .
O23B Zr6B O3 87(3) 10_557 .
O23B Zr6B O3 144.4(12) 12_655 .
O23B Zr6B O3 144.4(12) 3_656 .
O23B Zr6B Zr7B 34.9(7) 10_557 .
O23B Zr6B Zr7B 102(3) 12_655 .
O23B Zr6B Zr7B 34.9(7) . .
O23B Zr6B Zr7B 102(3) 3_656 .
O23B Zr6B O23B 117(5) 3_656 .
O23B Zr6B O23B 69.5(15) 10_557 .
O23B Zr6B O23B 79(4) 12_655 .
Zr4 O18A Zr5 125.2(3) . .
O17 O18A Zr5 69.3(2) . .
O17 O18A Zr4 69.0(2) . .
Zr3 O10B Zr2 115.3(3) . .
Zr2 O10A Zr3 125.3(3) . .
O9 O10A Zr3 68.5(2) . .
O9 O10A Zr2 69.3(2) . .
Zr4 O18B Zr5 117.6(3) . .
Zr1 O2B Zr1 115.9(6) 12_655 .
Zr1 O2A Zr1 125.6(4) 12_655 .
O1 O2A Zr1 70.1(3) . .
O1 O2A Zr1 70.1(3) . 12_655
Zr5 Zr8B Zr5 58.08(17) 10_557 .
Zr5 Zr8B Zr4 63.31(15) . .
Zr5 Zr8B Zr4 63.31(15) 10_557 10_557
Zr5 Zr8B Zr4 91.2(2) 10_557 .
Zr5 Zr8B Zr4 91.2(2) . 10_557
Zr5 Zr8B Zr7B 146.59(19) 10_557 .
Zr5 Zr8B Zr7B 146.59(19) . .
Zr5 Zr8B Zr8B 89.76(17) 10_557 3_656
Zr5 Zr8B Zr8B 89.76(17) . 3_656
Zr4 Zr8B Zr4 57.87(16) . 10_557
Zr4 Zr8B Zr7B 89.1(3) 10_557 .
Zr4 Zr8B Zr7B 89.1(3) . .
Zr4 Zr8B Zr8B 147.03(11) 10_557 3_656
Zr4 Zr8B Zr8B 147.03(11) . 3_656
O20 Zr8B Zr5 30.42(10) . 10_557
O20 Zr8B Zr5 30.42(10) . .
O20 Zr8B Zr4 84.1(3) . 10_557
O20 Zr8B Zr4 84.1(3) . .
O20 Zr8B O14 93.0(4) . .
O20 Zr8B Zr7B 172.2(5) . .
O20 Zr8B Zr8B 80.2(3) . 3_656
O20 Zr8B O25B 88(4) . .
O20 Zr8B O25B 88(4) . 10_557
O14 Zr8B Zr5 84.3(3) . .
O14 Zr8B Zr5 84.3(3) . 10_557
O14 Zr8B Zr4 30.41(10) . 10_557
O14 Zr8B Zr4 30.41(10) . .
O14 Zr8B Zr7B 79.2(4) . .
O14 Zr8B Zr8B 173.3(3) . 3_656
O14 Zr8B O25B 147.7(13) . .
O14 Zr8B O25B 147.7(13) . 10_557
O24B Zr8B Zr5 168.3(15) . .
O24B Zr8B Zr5 115.3(14) 10_557 .
O24B Zr8B Zr4 77.2(15) 10_557 .
O24B Zr8B Zr4 109.1(15) . .
O24B Zr8B O20 145.3(14) 10_557 .
O24B Zr8B O20 145.3(14) . .
O24B Zr8B O14 85.4(15) 10_557 .
O24B Zr8B O14 85.4(15) . .
O24B Zr8B Zr7B 35.0(15) 10_557 .
O24B Zr8B Zr7B 35.0(15) . .
O24B Zr8B O24B 69(3) 10_557 .
O24B Zr8B O25B 112(4) 10_557 .
O24B Zr8B O25B 76(3) 10_557 10_557
O24B Zr8B O25B 76(3) . .
O24B Zr8B O25B 112(4) . 10_557
O25B Zr8B Zr5 80(4) 10_557 .
O25B Zr8B Zr5 110(3) . .
O25B Zr8B Zr4 171(4) . .
O25B Zr8B Zr4 118.1(18) 10_557 .
O25B Zr8B Zr7B 99(4) . .
O25B Zr8B Zr7B 99(4) 10_557 .
O25B Zr8B O25B 65(3) . 10_557
Zr8B O24B Zr7B 114(2) . .
Zr7B O23B Zr6B 109.8(13) . .
Zr8B O25B Zr8B 114.2(19) 3_656 .

loop_
_geom_bond_atom_site_label_1
_geom_bond_atom_site_label_2
_geom_bond_distance
_geom_bond_site_symmetry_2
Zr8A Zr5 3.5931(5) .
Zr8A Zr5 3.5930(5) 10_557
Zr8A Zr5 3.5930(5) 3_656
Zr8A Zr5 3.5930(5) 12_655
Zr8A O20 2.119(3) 3_656
Zr8A O20 2.119(3) .
Zr8A O21 2.382(4) 10_557
Zr8A O21 2.382(4) .
Zr8A O25A 2.177(2) 3_656
Zr8A O25A 2.177(2) 12_655
Zr8A O25A 2.177(2) 10_557
Zr8A O25A 2.177(2) .
Zr7A Zr4 3.5812(5) .
Zr7A Zr4 3.5813(5) 10_557
Zr7A Zr3 3.5913(5) 10_557
Zr7A Zr3 3.5913(5) .
Zr7A O11 2.104(4) .
Zr7A O14 2.104(3) .
Zr7A O15 2.369(3) .
Zr7A O15 2.369(3) 10_557
Zr7A O25A 2.183(2) 10_557
Zr7A O25A 2.183(2) .
Zr7A O24A 2.171(3) .
Zr7A O24A 2.171(3) 10_557
Zr6A Zr2 3.5794(6) .
Zr6A Zr2 3.5793(6) 10_557
Zr6A Zr1 3.5833(6) .
Zr6A Zr1 3.5833(6) 10_557
Zr6A O3 2.083(4) .
Zr6A O7 2.107(4) .
Zr6A O4 2.369(3) .
Zr6A O4 2.369(3) 10_557
Zr6A O24A 2.184(3) .
Zr6A O24A 2.184(3) 10_557
Zr6A O23A 2.179(3) 10_557
Zr6A O23A 2.180(3) .
Zr5 Zr5 3.4296(8) 10_557
Zr5 O20 2.0468(18) .
Zr5 O21 2.297(2) .
Zr5 O19 2.143(2) .
Zr5 O22 2.126(2) .
Zr5 O17 2.146(3) .
Zr5 O9W 2.306(3) .
Zr5 O10W 2.254(3) .
Zr5 O18A 2.098(6) .
Zr5 O18B 2.190(8) .
Zr5 Zr8B 3.533(9) .
Zr4 Zr4 3.4396(8) 10_557
Zr4 O14 2.0547(18) .
Zr4 O16 2.133(2) .
Zr4 O15 2.284(3) .
Zr4 O13 2.128(3) 10_557
Zr4 O17 2.133(3) .
Zr4 O7W 2.323(3) .
Zr4 O8W 2.263(4) .
Zr4 O18A 2.092(5) .
Zr4 O18B 2.159(7) .
Zr4 Zr8B 3.554(9) .
Zr3 Zr3 3.4439(9) 10_557
Zr3 O11 2.0506(19) .
Zr3 O15 2.307(3) 10_557
Zr3 O13 2.146(3) .
Zr3 O12 2.147(2) .
Zr3 O9 2.141(3) .
Zr3 O6W 2.300(3) .
Zr3 Zr7B 3.587(11) .
Zr3 O5W 2.270(4) .
Zr3 O10B 2.167(7) .
Zr3 O10A 2.091(6) .
Zr2 Zr2 3.4470(11) 10_557
Zr2 Zr1 3.6284(6) .
Zr2 O7 2.0508(19) .
Zr2 O4 2.296(3) .
Zr2 O8 2.132(2) .
Zr2 O9 2.148(3) .
Zr2 O6 2.140(4) .
Zr2 O4W 2.305(3) .
Zr2 O3W 2.224(5) .
Zr2 O10B 2.206(7) .
Zr2 O10A 2.068(6) .
Zr1 Zr1 3.4466(12) 10_557
Zr1 O3 2.064(2) .
Zr1 O4 2.300(3) .
Zr1 O6 2.125(4) .
Zr1 O1 2.151(3) .
Zr1 O5 2.149(3) .
Zr1 O2W 2.299(3) .
Zr1 O1W 2.264(5) .
Zr1 O2B 2.184(7) .
Zr1 O2A 2.082(4) .
O20 Zr8B 2.052(11) .
O11 Zr7B 2.107(12) .
O14 Zr8B 2.073(11) .
O3 Zr6B 2.225(15) .
O7 Zr7B 2.221(13) .
O17 O18A 1.610(7) .
O9 O10A 1.663(7) .
Zr7B Zr6B 3.565(16) .
Zr7B Zr8B 3.583(16) .
Zr7B O24B 2.24(5) 10_557
Zr7B O24B 2.24(5) .
Zr7B O23B 2.17(2) 10_557
Zr7B O23B 2.17(2) .
O1 O2A 1.599(11) .
Zr6B O23B 2.19(2) 3_656
Zr6B O23B 2.19(2) 10_557
Zr6B O23B 2.19(2) 12_655
Zr6B O23B 2.19(2) .
Zr8B Zr8B 3.64(2) 3_656
Zr8B O24B 2.03(5) 10_557
Zr8B O24B 2.03(5) .
Zr8B O25B 2.17(2) 10_557
Zr8B O25B 2.17(2) .

loop_
_exptl_oxdiff_crystal_face_indexfrac_h
_exptl_oxdiff_crystal_face_indexfrac_k
_exptl_oxdiff_crystal_face_indexfrac_l
_exptl_oxdiff_crystal_face_x
_exptl_oxdiff_crystal_face_y
_exptl_oxdiff_crystal_face_z
-2.0003 2.0000 -1.0002 -0.0430 -0.0409 0.0531
2.0003 -1.0000 0.0000 0.0133 0.0451 -0.0266
38.3520 16.7343 3.4781 0.1901 0.7955 0.5754
-33.2846 -21.8087 -4.0803 -0.1606 -0.6743 -0.7207
-22.1026 28.5738 3.5652 -0.1323 -0.5425 0.8296
-34.0953 21.2850 2.1779 -0.1905 -0.7867 0.5872
-8.7344 32.2079 4.4571 -0.0647 -0.2604 0.9633
-5.8048 18.2010 -31.5446 -0.9039 0.0234 0.4271
5.0291 -21.2723 28.9734 0.8484 -0.0218 -0.5289
-7.0972 -24.8303 -24.5027 -0.5467 0.0158 -0.8372
7.7187 21.4778 28.2995 0.6601 -0.0187 0.7509
30.3645 18.5457 -18.0669 -0.3999 0.7383 0.5431
-26.4890 -23.7046 14.0516 0.3379 -0.6241 -0.7045
-22.1574 22.0101 21.2568 0.3440 -0.6331 0.6935
28.7294 -14.0639 -24.2740 -0.4248 0.7824 -0.4554
40.1765 -3.8287 16.2038 0.6091 0.7931 0.0071
-27.3626 -21.8542 -16.6441 -0.4521 -0.4749 -0.7550
-7.6751 12.3795 34.7937 0.7940 -0.3785 0.4756
-10.3447 -23.3343 25.6107 0.7024 -0.3362 -0.6274

loop_
_smtbx_masks_void_nr
_smtbx_masks_void_average_x
_smtbx_masks_void_average_y
_smtbx_masks_void_average_z
_smtbx_masks_void_volume
_smtbx_masks_void_count_electrons
1 -0.328 -0.216 -0.381 12229.6 2524.0
